data_9016766
loop_
_publ_author_name
'Hawthorne, F. C.'
'MacDonald, D. J.'
'Burns, P. C.'

_publ_section_title
;
 Reassignment of cation site occupancies in tourmaline: Al-Mg disorder in the
 crystal structure of dravite
;
_journal_name_full 'American Mineralogist'
_journal_page_first 265
_journal_page_last 270
_journal_volume 78
_journal_year 1993
_chemical_compound_source 'Osarar, Narok District, Kenya'
_chemical_formula_sum 'Al6.078 B3 Ca0.009 Cr0.006 Fe0.612 H4 K0.014 Mg2.274 Mn0.003 Na0.814 O34 Si6 Ti0.03'
_chemical_name_mineral Dravite
_space_group_IT_number 160
_space_group_name_Hall 'R 3 -2"'
_space_group_name_H-M_alt 'R 3 m :H'
_symmetry_space_group_name_H-M 'R 3 m :H'
_cell_angle_alpha 90
_cell_angle_beta 90
_cell_angle_gamma 120
_cell_formula_units_Z 3
_cell_length_a 15.947
_cell_length_b 15.947
_cell_length_c 7.214
_cell_volume 1588.784
_database_code_amcsd 0001551
_exptl_crystal_density_diffrn 3.211
_cod_data_source_file inputs/fixed/downloads/01/01581.cif
_cod_data_source_block 01581
_cod_original_cell_volume 1588.783
_cod_original_sg_symbol_H-M 'R 3 m'
_cod_original_formula_sum 'Na.814 K.014 Ca.009 Ti.03 Cr.006 Fe.612 Mn.003 Mg2.274 Al6.078 Si6 B3 (O34 H4)'
_cod_database_code 9016766

loop_
_space_group_symop_operation_xyz
x,y,z
2/3+x,1/3+y,1/3+z
1/3+x,2/3+y,2/3+z
x,x-y,z
2/3+x,1/3+x-y,1/3+z
1/3+x,2/3+x-y,2/3+z
-y,-x,z
2/3-y,1/3-x,1/3+z
1/3-y,2/3-x,2/3+z
-x+y,y,z
2/3-x+y,1/3+y,1/3+z
1/3-x+y,2/3+y,2/3+z
-y,x-y,z
2/3-y,1/3+x-y,1/3+z
1/3-y,2/3+x-y,2/3+z
-x+y,-x,z
2/3-x+y,1/3-x,1/3+z
1/3-x+y,2/3-x,2/3+z

loop_
_atom_site_aniso_label
_atom_site_aniso_U_11
_atom_site_aniso_U_22
_atom_site_aniso_U_33
_atom_site_aniso_U_12
_atom_site_aniso_U_13
_atom_site_aniso_U_23
NaX 0.02270 0.02270 0.01770 0.01140 0.00000 0.00000
KX 0.02270 0.02270 0.01770 0.01140 0.00000 0.00000
CaX 0.02270 0.02270 0.01770 0.01140 0.00000 0.00000
TiY 0.00900 0.00900 0.01370 0.00300 0.00170 -0.00170
CrY 0.00900 0.00900 0.01370 0.00300 0.00170 -0.00170
FeY 0.00900 0.00900 0.01370 0.00300 0.00170 -0.00170
MnY 0.00900 0.00900 0.01370 0.00300 0.00170 -0.00170
MgY 0.00900 0.00900 0.01370 0.00300 0.00170 -0.00170
AlY 0.00900 0.00900 0.01370 0.00300 0.00170 -0.00170
AlZ 0.00730 0.00690 0.00690 0.00350 -0.00100 -0.00020
MgZ 0.00730 0.00690 0.00690 0.00350 -0.00100 -0.00020
SiT 0.00560 0.00540 0.00690 0.00250 0.00060 0.00040
B 0.00860 0.00860 0.00820 0.00450 0.00040 -0.00040
O-H1 0.01280 0.01280 0.01180 0.00640 0.00000 0.00000
O2 0.01380 0.01380 0.01220 0.00910 0.00050 -0.00050
O-H3 0.01390 0.01390 0.00710 0.00170 -0.00010 0.00010
O4 0.01010 0.01010 0.01150 0.00190 -0.00100 0.00100
O5 0.00970 0.00970 0.01060 0.00170 -0.00110 0.00110
O6 0.01190 0.01100 0.00740 0.00630 0.00120 0.00080
O7 0.00760 0.00860 0.01120 0.00220 0.00270 0.00210
O8 0.00980 0.00620 0.01590 0.00380 -0.00340 -0.00170

loop_
_atom_site_label
_atom_site_fract_x
_atom_site_fract_y
_atom_site_fract_z
_atom_site_occupancy
_atom_site_type_symbol
_atom_site_attached_hydrogens
NaX 0.00000 0.00000 0.15920 0.81400 Na 0
KX 0.00000 0.00000 0.15920 0.01400 K 0
CaX 0.00000 0.00000 0.15920 0.00900 Ca 0
TiY 0.93867 0.06133 0.56430 0.01000 Ti 0
CrY 0.93867 0.06133 0.56430 0.00200 Cr 0
FeY 0.93867 0.06133 0.56430 0.20400 Fe 0
MnY 0.93867 0.06133 0.56430 0.00100 Mn 0
MgY 0.93867 0.06133 0.56430 0.45000 Mg 0
AlY 0.93867 0.06133 0.56430 0.33400 Al 0
AlZ 0.73849 0.70217 0.53860 0.84600 Al 0
MgZ 0.73849 0.70217 0.53860 0.15400 Mg 0
SiT 0.81018 0.80835 0.92800 1.00000 Si 0
B 0.11000 0.89000 0.38190 1.00000 B 0
O-H1 0.00000 0.00000 0.69890 1.00000 O 1
O2 0.06109 0.93891 0.41560 1.00000 O 0
O-H3 0.86947 0.13053 0.43810 1.00000 O 1
O4 0.09300 0.90601 0.99890 1.00000 O 0
O5 0.90733 0.09267 0.02120 1.00000 O 0
O6 0.81568 0.80578 0.70590 1.00000 O 0
O7 0.71512 0.71494 0.00590 1.00000 O 0
O8 0.73016 0.79077 0.36740 1.00000 O 0

loop_
_cod_changelog_entry_id
_cod_changelog_entry_author
_cod_changelog_entry_date
_cod_changelog_entry_text
1
;cod-tools version 3.8.0
Id: cif_guess_AMCSD_atom_types 9574 2023-05-10 09:00:05Z saulius
;
2023-05-10T18:57:22+03:00
;Derived atom types and hydrogen counts
from atom names that follow the AMCSD naming convention
(Wat == water, O-H == hydroxyl).
;

loop_
_cod_related_entry_id
_cod_related_entry_database
_cod_related_entry_code
1 AMCSD 0001551
